data_1513221
loop_
_publ_author_name
'Zheng, Yong'
'Zhang, Shu-Wei'
'Cong, Hai-Jian'
'Huang, Yu-Jie'
'Xuan, Li-Jiang'

_publ_section_title
;
 Caesalminaxins A--L, Cassane Diterpenoids from the Seeds ofCaesalpinia
 minax
;
_journal_issue 12
_journal_name_full 'Journal of Natural Products'
_journal_page_first 2210
_journal_paper_doi 10.1021/np400545v
_journal_volume 76
_journal_year 2013
_chemical_absolute_configuration ad
_chemical_formula_sum 'C29 H44 O11'
_chemical_formula_weight 568.64
_chemical_name_systematic
; 
 ? 
;
_space_group_IT_number 19
_symmetry_cell_setting orthorhombic
_symmetry_space_group_name_Hall 'P 2ac 2ab'
_symmetry_space_group_name_H-M 'P 21 21 21'
_atom_sites_solution_hydrogens geom
_atom_sites_solution_primary direct
_atom_sites_solution_secondary difmap
_audit_creation_method SHELXL-97
_cell_angle_alpha 90.00
_cell_angle_beta 90.00
_cell_angle_gamma 90.00
_cell_formula_units_Z 4
_cell_length_a 11.35390(10)
_cell_length_b 11.88610(10)
_cell_length_c 21.7292(2)
_cell_measurement_reflns_used 9880
_cell_measurement_temperature 140(2)
_cell_measurement_theta_max 69.13
_cell_measurement_theta_min 4.07
_cell_volume 2932.43(4)
_computing_cell_refinement 'Bruker SAINT'
_computing_data_collection 'Bruker APEX2'
_computing_data_reduction 'Bruker SAINT'
_computing_molecular_graphics 'Bruker SHELXTL'
_computing_publication_material 'Bruker SHELXTL'
_computing_structure_refinement 'SHELXL-97 (Sheldrick, 2008)'
_computing_structure_solution 'SHELXS-97 (Sheldrick, 2008)'
_diffrn_ambient_temperature 140(2)
_diffrn_measured_fraction_theta_full 0.992
_diffrn_measured_fraction_theta_max 0.992
_diffrn_measurement_device_type 'Bruker APEX-II CCD'
_diffrn_measurement_method '\f and \w scans'
_diffrn_radiation_monochromator graphite
_diffrn_radiation_source 'fine-focus sealed tube'
_diffrn_radiation_type CuK\a
_diffrn_radiation_wavelength 1.54178
_diffrn_reflns_av_R_equivalents 0.0000
_diffrn_reflns_av_sigmaI/netI 0.0250
_diffrn_reflns_limit_h_max 13
_diffrn_reflns_limit_h_min -13
_diffrn_reflns_limit_k_max 14
_diffrn_reflns_limit_k_min 0
_diffrn_reflns_limit_l_max 26
_diffrn_reflns_limit_l_min 0
_diffrn_reflns_number 5413
_diffrn_reflns_theta_full 69.54
_diffrn_reflns_theta_max 69.54
_diffrn_reflns_theta_min 4.07
_exptl_absorpt_coefficient_mu 0.816
_exptl_absorpt_correction_T_max 0.9681
_exptl_absorpt_correction_T_min 0.8539
_exptl_absorpt_correction_type multi-scan
_exptl_absorpt_process_details sadabs
_exptl_crystal_colour colourless
_exptl_crystal_density_diffrn 1.288
_exptl_crystal_density_method 'not measured'
_exptl_crystal_description block
_exptl_crystal_F_000 1224
_exptl_crystal_size_max 0.20
_exptl_crystal_size_mid 0.10
_exptl_crystal_size_min 0.04
_refine_diff_density_max 0.265
_refine_diff_density_min -0.205
_refine_diff_density_rms 0.040
_refine_ls_abs_structure_details 'Flack H D (1983), Acta Cryst. A39, 876-881'
_refine_ls_abs_structure_Flack 0.03(11)
_refine_ls_extinction_method none
_refine_ls_goodness_of_fit_ref 1.022
_refine_ls_hydrogen_treatment constr
_refine_ls_matrix_type full
_refine_ls_number_parameters 372
_refine_ls_number_reflns 5413
_refine_ls_number_restraints 0
_refine_ls_restrained_S_all 1.022
_refine_ls_R_factor_all 0.0322
_refine_ls_R_factor_gt 0.0318
_refine_ls_shift/su_max 0.005
_refine_ls_shift/su_mean 0.000
_refine_ls_structure_factor_coef Fsqd
_refine_ls_weighting_details 'calc w=1/[\s^2^(Fo^2^)+(0.0570P)^2^+0.4514P] where P=(Fo^2^+2Fc^2^)/3'
_refine_ls_weighting_scheme calc
_refine_ls_wR_factor_gt 0.0862
_refine_ls_wR_factor_ref 0.0865
_reflns_number_gt 5340
_reflns_number_total 5413
_reflns_threshold_expression >2sigma(I)
_cod_data_source_file np400545v_si_005.cif
_cod_data_source_block cu_dm13307_0m
_cod_depositor_comments
;
The following automatic conversions were performed:

'_symmetry_cell_setting' value 'Orthorhombic' changed to
'orthorhombic' according to
/home/saulius/struct/CIF-dictionaries/cif_core.dic dictionary named
'cif_core.dic' version 2.4.2 from 2011-04-26.

Automatic conversion script
Id: cif_fix_values 1891 2012-01-12 08:04:46Z andrius 
;
_cod_original_sg_symbol_H-M P2(1)2(1)2(1)
_cod_database_code 1513221

loop_
_symmetry_equiv_pos_as_xyz
'x, y, z'
'x+1/2, -y+1/2, -z'
'-x, y+1/2, -z+1/2'
'-x+1/2, -y, z+1/2'

loop_
_atom_site_label
_atom_site_type_symbol
_atom_site_fract_x
_atom_site_fract_y
_atom_site_fract_z
_atom_site_U_iso_or_equiv
_atom_site_adp_type
_atom_site_occupancy
_atom_site_symmetry_multiplicity
_atom_site_calc_flag
_atom_site_refinement_flags
O1 O 0.60536(8) 0.24748(8) 0.82797(4) 0.0234(2) Uani 1 1 d .
O2 O 0.65295(10) 0.20961(11) 0.72973(5) 0.0385(3) Uani 1 1 d .
O3 O 0.57077(8) 0.28989(8) 0.95708(4) 0.02123(19) Uani 1 1 d .
H3 H 0.5445 0.2828 0.9212 0.032 Uiso 1 1 calc R
O4 O 0.68293(9) 0.35034(9) 1.06740(4) 0.0272(2) Uani 1 1 d .
O5 O 0.85121(13) 0.42822(14) 1.10123(6) 0.0537(4) Uani 1 1 d .
O6 O 0.78999(9) 0.14963(8) 1.08718(4) 0.0249(2) Uani 1 1 d .
O7 O 0.62870(10) 0.08034(12) 1.13449(5) 0.0390(3) Uani 1 1 d .
O8 O 0.79563(9) -0.06919(9) 1.04574(4) 0.0266(2) Uani 1 1 d .
O9 O 0.81692(11) -0.13870(9) 0.83326(5) 0.0357(3) Uani 1 1 d .
O10 O 0.63284(10) -0.06623(9) 0.85495(5) 0.0333(2) Uani 1 1 d .
O11 O 1.00815(11) -0.19181(13) 0.85795(6) 0.0445(3) Uani 1 1 d .
C1 C 0.76138(11) 0.25889(12) 0.90479(6) 0.0205(3) Uani 1 1 d .
C2 C 0.72323(12) 0.29250(12) 0.83887(6) 0.0223(3) Uani 1 1 d .
H2 H 0.7787 0.2569 0.8089 0.027 Uiso 1 1 calc R
C3 C 0.72234(13) 0.41844(13) 0.82759(6) 0.0279(3) Uani 1 1 d .
H3A H 0.6900 0.4336 0.7861 0.033 Uiso 1 1 calc R
H3B H 0.8042 0.4471 0.8287 0.033 Uiso 1 1 calc R
C4 C 0.64896(13) 0.48066(12) 0.87540(7) 0.0272(3) Uani 1 1 d .
H4A H 0.5657 0.4572 0.8711 0.033 Uiso 1 1 calc R
H4B H 0.6530 0.5623 0.8667 0.033 Uiso 1 1 calc R
C5 C 0.68803(12) 0.46034(11) 0.94258(6) 0.0239(3) Uani 1 1 d .
C6 C 0.69061(11) 0.32895(11) 0.95456(6) 0.0202(3) Uani 1 1 d .
C7 C 0.74268(12) 0.29476(12) 1.01715(6) 0.0215(3) Uani 1 1 d .
H7 H 0.8285 0.3134 1.0183 0.026 Uiso 1 1 calc R
C8 C 0.72522(11) 0.16958(12) 1.03021(6) 0.0217(3) Uani 1 1 d .
H8 H 0.6397 0.1543 1.0372 0.026 Uiso 1 1 calc R
C9 C 0.77174(11) 0.09074(11) 0.97999(6) 0.0204(3) Uani 1 1 d .
H9 H 0.8597 0.0937 0.9818 0.024 Uiso 1 1 calc R
C10 C 0.73484(11) 0.13130(11) 0.91491(6) 0.0201(3) Uani 1 1 d .
H10 H 0.6477 0.1211 0.9115 0.024 Uiso 1 1 calc R
C11 C 0.79227(13) 0.05682(12) 0.86535(6) 0.0249(3) Uani 1 1 d .
H11A H 0.7705 0.0849 0.8240 0.030 Uiso 1 1 calc R
H11B H 0.8790 0.0606 0.8693 0.030 Uiso 1 1 calc R
C12 C 0.75192(13) -0.06396(13) 0.87238(6) 0.0270(3) Uani 1 1 d .
C13 C 0.78043(12) -0.10221(11) 0.93703(6) 0.0236(3) Uani 1 1 d .
C14 C 0.73462(12) -0.03497(12) 0.99104(6) 0.0229(3) Uani 1 1 d .
C15 C 0.86121(13) -0.18207(12) 0.93468(7) 0.0266(3) Uani 1 1 d .
H15 H 0.8968 -0.2162 0.9696 0.032 Uiso 1 1 calc R
C16 C 0.88879(15) -0.21129(13) 0.86911(7) 0.0313(3) Uani 1 1 d .
H16 H 0.8687 -0.2917 0.8606 0.038 Uiso 1 1 calc R
C17 C 0.60064(13) -0.04782(13) 0.99785(7) 0.0295(3) Uani 1 1 d .
H17A H 0.5800 -0.1279 0.9976 0.044 Uiso 1 1 calc R
H17B H 0.5612 -0.0098 0.9635 0.044 Uiso 1 1 calc R
H17C H 0.5753 -0.0140 1.0368 0.044 Uiso 1 1 calc R
C18 C 0.59552(15) 0.52092(13) 0.98266(8) 0.0323(3) Uani 1 1 d .
H18A H 0.6238 0.5252 1.0252 0.048 Uiso 1 1 calc R
H18B H 0.5212 0.4790 0.9815 0.048 Uiso 1 1 calc R
H18C H 0.5827 0.5971 0.9668 0.048 Uiso 1 1 calc R
C19 C 0.80603(14) 0.52068(13) 0.95375(7) 0.0308(3) Uani 1 1 d .
H19A H 0.7933 0.6022 0.9541 0.046 Uiso 1 1 calc R
H19B H 0.8614 0.5013 0.9208 0.046 Uiso 1 1 calc R
H19C H 0.8386 0.4970 0.9935 0.046 Uiso 1 1 calc R
C20 C 0.89651(11) 0.27803(13) 0.90686(6) 0.0252(3) Uani 1 1 d .
H20A H 0.9336 0.2390 0.8722 0.038 Uiso 1 1 calc R
H20B H 0.9280 0.2484 0.9456 0.038 Uiso 1 1 calc R
H20C H 0.9132 0.3588 0.9041 0.038 Uiso 1 1 calc R
C21 C 0.58599(13) 0.20066(12) 0.77201(6) 0.0260(3) Uani 1 1 d .
C22 C 0.47388(14) 0.13547(14) 0.77122(7) 0.0337(3) Uani 1 1 d .
H22A H 0.4597 0.1066 0.7296 0.050 Uiso 1 1 calc R
H22B H 0.4086 0.1846 0.7834 0.050 Uiso 1 1 calc R
H22C H 0.4796 0.0724 0.8001 0.050 Uiso 1 1 calc R
C23 C 0.74800(17) 0.40985(15) 1.10738(7) 0.0384(4) Uani 1 1 d .
C24 C 0.6729(2) 0.4496(2) 1.15977(9) 0.0624(6) Uani 1 1 d .
H24A H 0.7216 0.4917 1.1891 0.094 Uiso 1 1 calc R
H24B H 0.6377 0.3846 1.1805 0.094 Uiso 1 1 calc R
H24C H 0.6103 0.4985 1.1440 0.094 Uiso 1 1 calc R
C25 C 0.73281(14) 0.10164(13) 1.13436(6) 0.0283(3) Uani 1 1 d .
C26 C 0.81405(15) 0.07631(15) 1.18676(7) 0.0353(3) Uani 1 1 d .
H26A H 0.7762 0.0975 1.2256 0.053 Uiso 1 1 calc R
H26B H 0.8872 0.1192 1.1818 0.053 Uiso 1 1 calc R
H26C H 0.8320 -0.0043 1.1872 0.053 Uiso 1 1 calc R
C27 C 0.75525(17) -0.17058(14) 1.07449(7) 0.0385(4) Uani 1 1 d .
H27A H 0.6787 -0.1570 1.0940 0.058 Uiso 1 1 calc R
H27B H 0.8122 -0.1943 1.1058 0.058 Uiso 1 1 calc R
H27C H 0.7472 -0.2298 1.0434 0.058 Uiso 1 1 calc R
C28 C 1.0449(2) -0.2317(3) 0.79904(10) 0.0795(9) Uani 1 1 d .
H28A H 1.0255 -0.3117 0.7952 0.119 Uiso 1 1 calc R
H28B H 1.1301 -0.2215 0.7947 0.119 Uiso 1 1 calc R
H28C H 1.0042 -0.1892 0.7668 0.119 Uiso 1 1 calc R
C29 C 0.57785(19) -0.17369(17) 0.85809(10) 0.0488(5) Uani 1 1 d .
H29A H 0.6180 -0.2258 0.8301 0.073 Uiso 1 1 calc R
H29B H 0.4950 -0.1668 0.8460 0.073 Uiso 1 1 calc R
H29C H 0.5827 -0.2025 0.9003 0.073 Uiso 1 1 calc R

loop_
_atom_site_aniso_label
_atom_site_aniso_U_11
_atom_site_aniso_U_22
_atom_site_aniso_U_33
_atom_site_aniso_U_23
_atom_site_aniso_U_13
_atom_site_aniso_U_12
O1 0.0199(4) 0.0331(5) 0.0173(4) 0.0022(4) -0.0024(4) -0.0012(4)
O2 0.0361(6) 0.0591(7) 0.0202(5) -0.0041(5) 0.0012(4) -0.0016(5)
O3 0.0165(4) 0.0300(5) 0.0172(4) 0.0021(4) -0.0011(3) -0.0013(4)
O4 0.0288(5) 0.0332(5) 0.0195(5) -0.0046(4) -0.0047(4) 0.0062(4)
O5 0.0529(8) 0.0726(9) 0.0358(6) -0.0113(6) -0.0154(6) -0.0163(7)
O6 0.0261(5) 0.0333(5) 0.0152(4) 0.0027(4) -0.0036(4) 0.0043(4)
O7 0.0311(6) 0.0610(8) 0.0248(5) 0.0116(5) 0.0050(4) 0.0080(5)
O8 0.0311(5) 0.0298(5) 0.0188(4) 0.0069(4) -0.0018(4) 0.0001(4)
O9 0.0513(7) 0.0347(6) 0.0210(5) -0.0033(4) 0.0005(4) 0.0134(5)
O10 0.0349(6) 0.0358(6) 0.0293(5) -0.0016(5) -0.0114(4) 0.0001(5)
O11 0.0362(6) 0.0627(8) 0.0344(6) -0.0050(6) 0.0071(5) 0.0043(6)
C1 0.0161(6) 0.0281(7) 0.0174(6) 0.0030(5) -0.0004(5) -0.0007(5)
C2 0.0183(6) 0.0316(7) 0.0172(6) 0.0032(5) -0.0001(5) -0.0017(5)
C3 0.0313(7) 0.0316(7) 0.0208(6) 0.0075(6) -0.0025(6) -0.0037(6)
C4 0.0280(7) 0.0272(7) 0.0265(7) 0.0063(6) -0.0054(6) -0.0012(6)
C5 0.0226(6) 0.0251(6) 0.0241(6) 0.0032(5) -0.0031(5) -0.0006(5)
C6 0.0160(6) 0.0266(6) 0.0180(6) 0.0016(5) -0.0019(5) -0.0013(5)
C7 0.0183(6) 0.0293(7) 0.0170(6) -0.0007(5) -0.0020(5) 0.0006(5)
C8 0.0209(6) 0.0297(7) 0.0143(6) 0.0027(5) -0.0022(5) 0.0030(5)
C9 0.0170(6) 0.0268(7) 0.0174(6) 0.0023(5) -0.0003(5) 0.0014(5)
C10 0.0172(6) 0.0270(6) 0.0162(6) 0.0020(5) -0.0006(5) 0.0016(5)
C11 0.0279(7) 0.0302(7) 0.0166(6) 0.0033(5) 0.0008(5) 0.0049(6)
C12 0.0323(7) 0.0294(7) 0.0192(6) -0.0024(6) -0.0019(5) 0.0047(6)
C13 0.0256(7) 0.0249(6) 0.0204(6) 0.0020(5) -0.0012(5) -0.0028(5)
C14 0.0220(7) 0.0298(7) 0.0169(6) 0.0031(5) -0.0010(5) 0.0009(5)
C15 0.0303(7) 0.0252(7) 0.0242(6) 0.0027(5) -0.0012(6) -0.0001(6)
C16 0.0367(8) 0.0290(7) 0.0282(7) -0.0013(6) 0.0011(6) 0.0043(6)
C17 0.0257(7) 0.0344(7) 0.0284(7) 0.0018(6) 0.0028(6) -0.0051(6)
C18 0.0347(8) 0.0273(7) 0.0349(8) 0.0023(6) 0.0021(7) 0.0053(6)
C19 0.0300(7) 0.0305(7) 0.0321(7) 0.0008(6) -0.0042(6) -0.0057(6)
C20 0.0166(6) 0.0348(7) 0.0243(6) 0.0039(6) 0.0005(5) -0.0010(5)
C21 0.0273(7) 0.0325(7) 0.0183(6) 0.0025(5) -0.0050(5) 0.0043(6)
C22 0.0352(8) 0.0403(8) 0.0255(7) -0.0002(6) -0.0082(6) -0.0046(7)
C23 0.0474(10) 0.0410(9) 0.0266(7) -0.0066(7) -0.0151(7) 0.0074(8)
C24 0.0697(14) 0.0806(15) 0.0369(10) -0.0302(10) -0.0168(9) 0.0266(12)
C25 0.0333(8) 0.0337(7) 0.0180(6) 0.0012(6) 0.0029(6) 0.0101(6)
C26 0.0423(9) 0.0439(9) 0.0198(7) 0.0046(6) -0.0034(6) 0.0065(7)
C27 0.0519(10) 0.0353(8) 0.0283(7) 0.0114(7) 0.0013(7) -0.0018(7)
C28 0.0528(13) 0.143(3) 0.0430(12) -0.0260(15) 0.0186(10) 0.0083(15)
C29 0.0529(11) 0.0452(10) 0.0483(10) -0.0079(8) -0.0187(9) -0.0118(8)

loop_
_atom_type_symbol
_atom_type_description
_atom_type_scat_dispersion_real
_atom_type_scat_dispersion_imag
_atom_type_scat_source
C C 0.0181 0.0091 'International Tables Vol C Tables 4.2.6.8 and 6.1.1.4'
H H 0.0000 0.0000 'International Tables Vol C Tables 4.2.6.8 and 6.1.1.4'
O O 0.0492 0.0322 'International Tables Vol C Tables 4.2.6.8 and 6.1.1.4'

loop_
_geom_angle_atom_site_label_1
_geom_angle_atom_site_label_2
_geom_angle_atom_site_label_3
_geom_angle
C21 O1 C2 116.40(10)
C6 O3 H3 109.5
C23 O4 C7 118.14(12)
C25 O6 C8 118.27(11)
C27 O8 C14 116.44(11)
C16 O9 C12 110.30(11)
C12 O10 C29 115.26(13)
C16 O11 C28 112.60(16)
C2 C1 C20 105.40(10)
C2 C1 C10 109.07(11)
C20 C1 C10 109.21(11)
C2 C1 C6 110.73(10)
C20 C1 C6 113.87(11)
C10 C1 C6 108.45(10)
O1 C2 C3 109.22(11)
O1 C2 C1 108.17(10)
C3 C2 C1 113.94(11)
O1 C2 H2 108.5
C3 C2 H2 108.5
C1 C2 H2 108.5
C2 C3 C4 111.87(11)
C2 C3 H3A 109.2
C4 C3 H3A 109.2
C2 C3 H3B 109.2
C4 C3 H3B 109.2
H3A C3 H3B 107.9
C3 C4 C5 114.30(12)
C3 C4 H4A 108.7
C5 C4 H4A 108.7
C3 C4 H4B 108.7
C5 C4 H4B 108.7
H4A C4 H4B 107.6
C19 C5 C18 106.62(12)
C19 C5 C4 109.04(11)
C18 C5 C4 105.36(12)
C19 C5 C6 114.68(11)
C18 C5 C6 112.35(11)
C4 C5 C6 108.35(11)
O3 C6 C7 104.16(10)
O3 C6 C5 107.88(10)
C7 C6 C5 114.40(11)
O3 C6 C1 109.64(10)
C7 C6 C1 105.66(10)
C5 C6 C1 114.56(11)
O4 C7 C8 104.12(10)
O4 C7 C6 111.52(10)
C8 C7 C6 111.83(11)
O4 C7 H7 109.7
C8 C7 H7 109.7
C6 C7 H7 109.7
O6 C8 C7 104.51(10)
O6 C8 C9 109.33(10)
C7 C8 C9 114.75(11)
O6 C8 H8 109.4
C7 C8 H8 109.4
C9 C8 H8 109.4
C8 C9 C10 111.47(10)
C8 C9 C14 112.36(11)
C10 C9 C14 111.24(11)
C8 C9 H9 107.1
C10 C9 H9 107.1
C14 C9 H9 107.1
C11 C10 C9 110.16(10)
C11 C10 C1 112.23(10)
C9 C10 C1 112.20(11)
C11 C10 H10 107.3
C9 C10 H10 107.3
C1 C10 H10 107.3
C12 C11 C10 110.28(11)
C12 C11 H11A 109.6
C10 C11 H11A 109.6
C12 C11 H11B 109.6
C10 C11 H11B 109.6
H11A C11 H11B 108.1
O10 C12 O9 108.89(12)
O10 C12 C13 116.81(12)
O9 C12 C13 104.73(11)
O10 C12 C11 106.40(12)
O9 C12 C11 111.82(12)
C13 C12 C11 108.30(11)
C15 C13 C12 109.20(12)
C15 C13 C14 130.45(13)
C12 C13 C14 119.24(12)
O8 C14 C13 109.09(11)
O8 C14 C17 111.73(11)
C13 C14 C17 111.28(12)
O8 C14 C9 105.47(11)
C13 C14 C9 106.97(10)
C17 C14 C9 112.03(11)
C13 C15 C16 110.39(13)
C13 C15 H15 124.8
C16 C15 H15 124.8
O11 C16 O9 111.21(13)
O11 C16 C15 109.23(13)
O9 C16 C15 105.10(12)
O11 C16 H16 110.4
O9 C16 H16 110.4
C15 C16 H16 110.4
C14 C17 H17A 109.5
C14 C17 H17B 109.5
H17A C17 H17B 109.5
C14 C17 H17C 109.5
H17A C17 H17C 109.5
H17B C17 H17C 109.5
C5 C18 H18A 109.5
C5 C18 H18B 109.5
H18A C18 H18B 109.5
C5 C18 H18C 109.5
H18A C18 H18C 109.5
H18B C18 H18C 109.5
C5 C19 H19A 109.5
C5 C19 H19B 109.5
H19A C19 H19B 109.5
C5 C19 H19C 109.5
H19A C19 H19C 109.5
H19B C19 H19C 109.5
C1 C20 H20A 109.5
C1 C20 H20B 109.5
H20A C20 H20B 109.5
C1 C20 H20C 109.5
H20A C20 H20C 109.5
H20B C20 H20C 109.5
O2 C21 O1 123.30(14)
O2 C21 C22 125.43(13)
O1 C21 C22 111.25(12)
C21 C22 H22A 109.5
C21 C22 H22B 109.5
H22A C22 H22B 109.5
C21 C22 H22C 109.5
H22A C22 H22C 109.5
H22B C22 H22C 109.5
O5 C23 O4 124.17(16)
O5 C23 C24 125.66(17)
O4 C23 C24 110.17(16)
C23 C24 H24A 109.5
C23 C24 H24B 109.5
H24A C24 H24B 109.5
C23 C24 H24C 109.5
H24A C24 H24C 109.5
H24B C24 H24C 109.5
O7 C25 O6 124.35(13)
O7 C25 C26 123.99(14)
O6 C25 C26 111.66(13)
C25 C26 H26A 109.5
C25 C26 H26B 109.5
H26A C26 H26B 109.5
C25 C26 H26C 109.5
H26A C26 H26C 109.5
H26B C26 H26C 109.5
O8 C27 H27A 109.5
O8 C27 H27B 109.5
H27A C27 H27B 109.5
O8 C27 H27C 109.5
H27A C27 H27C 109.5
H27B C27 H27C 109.5
O11 C28 H28A 109.5
O11 C28 H28B 109.5
H28A C28 H28B 109.5
O11 C28 H28C 109.5
H28A C28 H28C 109.5
H28B C28 H28C 109.5
O10 C29 H29A 109.5
O10 C29 H29B 109.5
H29A C29 H29B 109.5
O10 C29 H29C 109.5
H29A C29 H29C 109.5
H29B C29 H29C 109.5

loop_
_geom_bond_atom_site_label_1
_geom_bond_atom_site_label_2
_geom_bond_distance
O1 C21 1.3552(17)
O1 C2 1.4605(16)
O2 C21 1.1972(18)
O3 C6 1.4388(15)
O3 H3 0.8400
O4 C23 1.342(2)
O4 C7 1.4453(16)
O5 C23 1.200(2)
O6 C25 1.3409(18)
O6 C8 1.4592(14)
O7 C25 1.209(2)
O8 C27 1.4327(19)
O8 C14 1.4346(16)
O9 C16 1.4203(19)
O9 C12 1.4341(18)
O10 C12 1.4042(18)
O10 C29 1.423(2)
O11 C16 1.396(2)
O11 C28 1.427(2)
C1 C2 1.5489(17)
C1 C20 1.5517(18)
C1 C10 1.5617(18)
C1 C6 1.5839(18)
C2 C3 1.517(2)
C2 H2 1.0000
C3 C4 1.523(2)
C3 H3A 0.9900
C3 H3B 0.9900
C4 C5 1.5447(19)
C4 H4A 0.9900
C4 H4B 0.9900
C5 C19 1.5390(19)
C5 C18 1.543(2)
C5 C6 1.5835(18)
C6 C7 1.5375(17)
C7 C8 1.5276(19)
C7 H7 1.0000
C8 C9 1.5323(18)
C8 H8 1.0000
C9 C10 1.5516(16)
C9 C14 1.5710(19)
C9 H9 1.0000
C10 C11 1.5390(18)
C10 H10 1.0000
C11 C12 1.515(2)
C11 H11A 0.9900
C11 H11B 0.9900
C12 C13 1.5118(18)
C13 C15 1.321(2)
C13 C14 1.5121(19)
C14 C17 1.536(2)
C15 C16 1.500(2)
C15 H15 0.9500
C16 H16 1.0000
C17 H17A 0.9800
C17 H17B 0.9800
C17 H17C 0.9800
C18 H18A 0.9800
C18 H18B 0.9800
C18 H18C 0.9800
C19 H19A 0.9800
C19 H19B 0.9800
C19 H19C 0.9800
C20 H20A 0.9800
C20 H20B 0.9800
C20 H20C 0.9800
C21 C22 1.490(2)
C22 H22A 0.9800
C22 H22B 0.9800
C22 H22C 0.9800
C23 C24 1.499(3)
C24 H24A 0.9800
C24 H24B 0.9800
C24 H24C 0.9800
C25 C26 1.496(2)
C26 H26A 0.9800
C26 H26B 0.9800
C26 H26C 0.9800
C27 H27A 0.9800
C27 H27B 0.9800
C27 H27C 0.9800
C28 H28A 0.9800
C28 H28B 0.9800
C28 H28C 0.9800
C29 H29A 0.9800
C29 H29B 0.9800
C29 H29C 0.9800

loop_
_geom_torsion_atom_site_label_1
_geom_torsion_atom_site_label_2
_geom_torsion_atom_site_label_3
_geom_torsion_atom_site_label_4
_geom_torsion
C21 O1 C2 C3 97.67(13)
C21 O1 C2 C1 -137.82(12)
C20 C1 C2 O1 164.23(11)
C10 C1 C2 O1 47.08(13)
C6 C1 C2 O1 -72.19(13)
C20 C1 C2 C3 -74.11(14)
C10 C1 C2 C3 168.73(11)
C6 C1 C2 C3 49.47(15)
O1 C2 C3 C4 67.50(14)
C1 C2 C3 C4 -53.57(16)
C2 C3 C4 C5 56.88(16)
C3 C4 C5 C19 71.27(15)
C3 C4 C5 C18 -174.60(12)
C3 C4 C5 C6 -54.17(15)
C19 C5 C6 O3 166.13(11)
C18 C5 C6 O3 44.17(14)
C4 C5 C6 O3 -71.82(13)
C19 C5 C6 C7 50.75(16)
C18 C5 C6 C7 -71.22(15)
C4 C5 C6 C7 172.80(11)
C19 C5 C6 C1 -71.48(14)
C18 C5 C6 C1 166.56(11)
C4 C5 C6 C1 50.57(14)
C2 C1 C6 O3 72.49(13)
C20 C1 C6 O3 -168.96(10)
C10 C1 C6 O3 -47.15(13)
C2 C1 C6 C7 -175.81(10)
C20 C1 C6 C7 -57.25(14)
C10 C1 C6 C7 64.56(12)
C2 C1 C6 C5 -48.94(14)
C20 C1 C6 C5 69.61(14)
C10 C1 C6 C5 -168.58(10)
C23 O4 C7 C8 114.12(13)
C23 O4 C7 C6 -125.12(13)
O3 C6 C7 O4 -62.62(13)
C5 C6 C7 O4 54.91(15)
C1 C6 C7 O4 -178.13(10)
O3 C6 C7 C8 53.52(13)
C5 C6 C7 C8 171.05(11)
C1 C6 C7 C8 -61.99(13)
C25 O6 C8 C7 125.95(12)
C25 O6 C8 C9 -110.75(13)
O4 C7 C8 O6 -65.38(12)
C6 C7 C8 O6 174.07(10)
O4 C7 C8 C9 174.90(10)
C6 C7 C8 C9 54.34(15)
O6 C8 C9 C10 -162.72(10)
C7 C8 C9 C10 -45.71(15)
O6 C8 C9 C14 71.64(13)
C7 C8 C9 C14 -171.36(11)
C8 C9 C10 C11 174.80(11)
C14 C9 C10 C11 -58.94(14)
C8 C9 C10 C1 48.99(14)
C14 C9 C10 C1 175.25(10)
C2 C1 C10 C11 54.84(14)
C20 C1 C10 C11 -59.87(14)
C6 C1 C10 C11 175.51(10)
C2 C1 C10 C9 179.51(10)
C20 C1 C10 C9 64.81(13)
C6 C1 C10 C9 -59.81(13)
C9 C10 C11 C12 61.21(14)
C1 C10 C11 C12 -172.99(11)
C29 O10 C12 O9 59.06(17)
C29 O10 C12 C13 -59.23(18)
C29 O10 C12 C11 179.74(13)
C16 O9 C12 O10 -130.57(13)
C16 O9 C12 C13 -4.92(16)
C16 O9 C12 C11 112.15(14)
C10 C11 C12 O10 70.12(13)
C10 C11 C12 O9 -171.10(11)
C10 C11 C12 C13 -56.21(15)
O10 C12 C13 C15 126.04(14)
O9 C12 C13 C15 5.52(16)
C11 C12 C13 C15 -113.94(14)
O10 C12 C13 C14 -64.76(17)
O9 C12 C13 C14 174.72(12)
C11 C12 C13 C14 55.26(16)
C27 O8 C14 C13 -80.36(14)
C27 O8 C14 C17 43.09(17)
C27 O8 C14 C9 165.04(12)
C15 C13 C14 O8 0.9(2)
C12 C13 C14 O8 -165.67(12)
C15 C13 C14 C17 -122.83(16)
C12 C13 C14 C17 70.61(16)
C15 C13 C14 C9 114.51(16)
C12 C13 C14 C9 -52.05(15)
C8 C9 C14 O8 -66.76(13)
C10 C9 C14 O8 167.47(10)
C8 C9 C14 C13 177.19(10)
C10 C9 C14 C13 51.42(13)
C8 C9 C14 C17 55.00(14)
C10 C9 C14 C17 -70.77(14)
C12 C13 C15 C16 -4.00(17)
C14 C13 C15 C16 -171.59(14)
C28 O11 C16 O9 -72.3(2)
C28 O11 C16 C15 172.13(19)
C12 O9 C16 O11 -115.34(14)
C12 O9 C16 C15 2.73(17)
C13 C15 C16 O11 120.32(14)
C13 C15 C16 O9 0.92(17)
C2 O1 C21 O2 -11.4(2)
C2 O1 C21 C22 167.11(11)
C7 O4 C23 O5 6.8(3)
C7 O4 C23 C24 -173.47(15)
C8 O6 C25 O7 -5.2(2)
C8 O6 C25 C26 174.17(12)
